data_7716955
loop_
_publ_author_name
'Ma, Zhen-Sha'
'Yang, Hui'
'Xing, Kai'
'Zhou, Kang'
'Lu, Gonghao'
'Liu, Xiao-Yuan'

_publ_section_title
;
 Reticular chemistry guided single-linker constructed pillar-layered
 metal-organic frameworks <i>via</i> an <i>in situ</i> "one-pot" strategy.
;
_journal_issue 32
_journal_name_full 'Dalton transactions (Cambridge, England : 2003)'
_journal_page_first 13320
_journal_page_last 13325
_journal_paper_doi 10.1039/d4dt01729c
_journal_volume 53
_journal_year 2024
_chemical_formula_moiety 'C26 H15 N3 O4 Zn, 2(C3 H7 N O)'
_chemical_formula_sum 'C32 H29 N5 O6 Zn'
_chemical_formula_weight 644.97
_chemical_name_systematic HIAM-3016
_space_group_crystal_system monoclinic
_space_group_IT_number 15
_space_group_name_Hall '-C 2yc'
_space_group_name_H-M_alt 'C 1 2/c 1'
_atom_sites_solution_hydrogens geom
_atom_sites_solution_primary dual
_audit_creation_date 2022-06-14
_audit_creation_method
;
Olex2 1.5
(compiled 2022.04.07 svn.rca3783a0 for OlexSys, GUI svn.r6498)
;
_audit_update_record
;
2024-07-06 deposited with the CCDC.	2024-07-25 downloaded from the CCDC.
;
_cell_angle_alpha 90
_cell_angle_beta 109.961(2)
_cell_angle_gamma 90
_cell_formula_units_Z 8
_cell_length_a 28.630(2)
_cell_length_b 26.8008(19)
_cell_length_c 20.3644(16)
_cell_measurement_reflns_used 9991
_cell_measurement_temperature 193.00
_cell_measurement_theta_max 26.77
_cell_measurement_theta_min 2.15
_cell_volume 14687.0(19)
_computing_cell_refinement 'SAINT V8.40B (Bruker, 2019)'
_computing_data_collection 'APEX4 V2021.10-0 (Bruker, 2021)'
_computing_data_reduction 'SAINT V8.40B (Bruker, 2019)'
_computing_molecular_graphics 'Olex2 1.5 (Dolomanov et al., 2009)'
_computing_publication_material 'Olex2 1.5 (Dolomanov et al., 2009)'
_computing_structure_refinement 'SHELXL 2019/2 (Sheldrick, 2015)'
_computing_structure_solution 'SHELXT 2018/2 (Sheldrick, 2018)'
_diffrn_ambient_temperature 193.00
_diffrn_detector CPAD
_diffrn_detector_area_resol_mean 7.41
_diffrn_detector_type 'Bruker PHOTON 100'
_diffrn_measured_fraction_theta_full 0.998
_diffrn_measured_fraction_theta_max 0.996
_diffrn_measurement_device 'four-circle diffractometer'
_diffrn_measurement_device_type 'Bruker D8 VENTURE TXS PHOTON 100'
_diffrn_measurement_method '\w and \f shutterless scans'
_diffrn_measurement_specimen_support 'nylon loop'
_diffrn_radiation_monochromator 'Helios Multi-layer Optic'
_diffrn_radiation_probe x-ray
_diffrn_radiation_type MoK\a
_diffrn_radiation_wavelength 0.71073
_diffrn_reflns_av_R_equivalents 0.0835
_diffrn_reflns_av_unetI/netI 0.0850
_diffrn_reflns_Laue_measured_fraction_full 0.998
_diffrn_reflns_Laue_measured_fraction_max 0.996
_diffrn_reflns_limit_h_max 37
_diffrn_reflns_limit_h_min -37
_diffrn_reflns_limit_k_max 34
_diffrn_reflns_limit_k_min -30
_diffrn_reflns_limit_l_max 23
_diffrn_reflns_limit_l_min -26
_diffrn_reflns_number 67204
_diffrn_reflns_point_group_measured_fraction_full 0.998
_diffrn_reflns_point_group_measured_fraction_max 0.996
_diffrn_reflns_theta_full 25.242
_diffrn_reflns_theta_max 27.494
_diffrn_reflns_theta_min 1.855
_diffrn_source TXS
_diffrn_source_current 40.0
_diffrn_source_power 2.0
_diffrn_source_type 'Rotaing Anode'
_diffrn_source_voltage 50.0
_diffrn_standards_number 0
_exptl_absorpt_coefficient_mu 0.356
_exptl_absorpt_correction_T_max 0.7456
_exptl_absorpt_correction_T_min 0.6468
_exptl_absorpt_correction_type multi-scan
_exptl_absorpt_process_details
;
SADABS-2016/2 (Bruker,2016/2) was used for absorption correction.
wR2(int) was 0.0935 before and 0.0622 after correction.
The Ratio of minimum to maximum transmission is 0.8675.
The \l/2 correction factor is Not present.
;
_exptl_crystal_density_diffrn 0.583
_exptl_crystal_description block
_exptl_crystal_F_000 2672
_exptl_crystal_size_max 0.13
_exptl_crystal_size_mid 0.12
_exptl_crystal_size_min 0.1
_refine_diff_density_max 0.500
_refine_diff_density_min -0.462
_refine_diff_density_rms 0.055
_refine_ls_extinction_method none
_refine_ls_goodness_of_fit_ref 0.961
_refine_ls_hydrogen_treatment constr
_refine_ls_matrix_type full
_refine_ls_number_parameters 449
_refine_ls_number_reflns 16814
_refine_ls_number_restraints 48
_refine_ls_restrained_S_all 0.965
_refine_ls_R_factor_all 0.0869
_refine_ls_R_factor_gt 0.0557
_refine_ls_shift/su_max 0.001
_refine_ls_shift/su_mean 0.000
_refine_ls_structure_factor_coef Fsqd
_refine_ls_weighting_details 'w=1/[\s^2^(Fo^2^)+(0.0878P)^2^] where P=(Fo^2^+2Fc^2^)/3'
_refine_ls_weighting_scheme calc
_refine_ls_wR_factor_gt 0.1498
_refine_ls_wR_factor_ref 0.1642
_reflns_Friedel_coverage 0.000
_reflns_number_gt 10261
_reflns_number_total 16814
_reflns_threshold_expression 'I > 2\s(I)'
_cod_data_source_file d4dt01729c2.cif
_cod_data_source_block a
_cod_depositor_comments
;
The following automatic conversions were performed:

data item '_diffrn_radiation_probe' value 'X-ray' was changed to
'x-ray' in accordance with the
/home/data/users/saulius/crontab/automatic-downloads/current/RSC/lib/dictionaries/cif_core.dic
dictionary named 'cif_core.dic' version 2.4.2 last updated on
2011-04-26.

Automatic conversion script
Id: cif_fix_values 8170 2020-07-09 18:12:32Z antanas 
;
_cod_original_cell_volume 14686.9(19)
_cod_database_code 7716955
_shelx_shelxl_version_number 2019/2
_shelx_space_group_comment
;
The symmetry employed for this shelxl refinement is uniquely defined
by the following loop, which should always be used as a source of
symmetry information in preference to the above space-group names.
They are only intended as comments.
;
_shelx_estimated_absorpt_t_max 0.965
_shelx_estimated_absorpt_t_min 0.955
_olex2_refinement_description
;
1. Fixed Uiso
 At 1.2 times of:
  All C(H) groups, All N(H) groups
 At 1.5 times of:
  All C(H,H,H) groups
2. Uiso/Uaniso restraints and constraints
O5A \\sim C29A \\sim N4A \\sim C28A \\sim C27A: within 2A with sigma of 0.01
and sigma for terminal atoms of 0.02 within 2A
O6 \\sim C30 \\sim N5 \\sim C31 \\sim C32: within 2A with sigma of 0.01 and
sigma for terminal atoms of 0.02 within 2A
3. Others
 Sof(O5A)=Sof(C29A)=Sof(H29A)=Sof(N4A)=Sof(C28A)=Sof(H28D)=Sof(H28E)=Sof(H28F)=
 Sof(C27A)=Sof(H27D)=Sof(H27E)=Sof(H27F)=1-FVAR(1)
 Sof(C29)=Sof(H29)=Sof(O5)=Sof(N4)=Sof(C28)=Sof(H28A)=Sof(H28B)=Sof(H28C)=
 Sof(C27)=Sof(H27A)=Sof(H27B)=Sof(H27C)=FVAR(1)
4.a Aromatic/amide H refined with riding coordinates:
 N2(H2), C22(H22), C17(H17), C21(H21), C24(H24), C18(H18), C19(H19), C7(H7),
 C3(H3), C16(H16), C6(H6), C25(H25), C4(H4), C10(H10), C9(H9), C30(H30),
 C29(H29), C29A(H29A)
4.b Idealised Me refined as rotating group:
 C31(H31A,H31B,H31C), C32(H32A,H32B,H32C), C28(H28A,H28B,H28C), C27(H27A,H27B,
 H27C), C28A(H28D,H28E,H28F), C27A(H27D,H27E,H27F)
;
_smtbx_masks_void_probe_radius 1.2
_smtbx_masks_void_truncation_radius 1.2
_olex2_submission_special_instructions 'No special instructions were received'

loop_
_space_group_symop_operation_xyz
'x, y, z'
'-x, y, -z+1/2'
'x+1/2, y+1/2, z'
'-x+1/2, y+1/2, -z+1/2'
'-x, -y, -z'
'x, -y, z-1/2'
'-x+1/2, -y+1/2, -z'
'x+1/2, -y+1/2, z-1/2'

loop_
_atom_site_label
_atom_site_type_symbol
_atom_site_fract_x
_atom_site_fract_y
_atom_site_fract_z
_atom_site_U_iso_or_equiv
_atom_site_adp_type
_atom_site_occupancy
_atom_site_site_symmetry_order
_atom_site_calc_flag
_atom_site_refinement_flags_posn
_atom_site_refinement_flags_adp
_atom_site_refinement_flags_occupancy
_atom_site_disorder_assembly
_atom_site_disorder_group
Zn1 Zn -0.01895(2) 0.19211(2) 0.17238(2) 0.02694(9) Uani 1 1 d . . . . .
O2 O 0.06102(5) 0.24682(6) 0.30510(10) 0.0405(4) Uani 1 1 d . . . . .
O3 O 0.46744(6) 0.63756(6) 0.31793(9) 0.0441(5) Uani 1 1 d . . . . .
O4 O 0.43825(6) 0.64101(6) 0.20091(10) 0.0433(5) Uani 1 1 d . . . . .
O1 O 0.03651(6) 0.24284(6) 0.18859(10) 0.0434(4) Uani 1 1 d . . . . .
N3 N 0.44190(6) 0.31874(7) 0.56880(11) 0.0337(5) Uani 1 1 d . . . . .
N2 N 0.28999(7) 0.36300(8) 0.35259(12) 0.0513(6) Uani 1 1 d . . . . .
H2 H 0.276251 0.336766 0.364574 0.062 Uiso 1 1 calc R U . . .
N1 N 0.34749(7) 0.42037(8) 0.35515(12) 0.0501(6) Uani 1 1 d . . . . .
C26 C 0.43871(8) 0.62383(8) 0.25892(14) 0.0341(6) Uani 1 1 d . . . . .
C23 C 0.40164(7) 0.58371(8) 0.25746(13) 0.0346(6) Uani 1 1 d . . . . .
C1 C 0.06361(8) 0.25939(8) 0.24683(15) 0.0346(6) Uani 1 1 d . . . . .
C2 C 0.10329(8) 0.29522(9) 0.24721(15) 0.0396(6) Uani 1 1 d . . . . .
C22 C 0.36898(8) 0.56632(9) 0.19413(14) 0.0398(6) Uani 1 1 d . . . . .
H22 H 0.370460 0.579614 0.151642 0.048 Uiso 1 1 calc R U . . .
C20 C 0.33193(8) 0.50909(9) 0.25357(14) 0.0452(7) Uani 1 1 d . . . . .
C17 C 0.45184(8) 0.35883(10) 0.53741(14) 0.0483(7) Uani 1 1 d . . . . .
H17 H 0.483107 0.374775 0.557839 0.058 Uiso 1 1 calc R U . . .
C15 C 0.37327(8) 0.35600(9) 0.44608(14) 0.0433(7) Uani 1 1 d . . . . .
C14 C 0.33706(9) 0.37943(10) 0.38348(14) 0.0480(7) Uani 1 1 d . . . . .
C21 C 0.33453(9) 0.53007(9) 0.19229(15) 0.0471(7) Uani 1 1 d . . . . .
H21 H 0.312113 0.519152 0.148484 0.056 Uiso 1 1 calc R U . . .
C24 C 0.39967(8) 0.56340(9) 0.31881(15) 0.0453(7) Uani 1 1 d . . . . .
H24 H 0.422196 0.574753 0.362287 0.054 Uiso 1 1 calc R U . . .
C12 C 0.30406(9) 0.43040(10) 0.30069(15) 0.0501(8) Uani 1 1 d . . . . .
C18 C 0.39857(9) 0.29624(9) 0.53732(15) 0.0466(7) Uani 1 1 d . . . . .
H18 H 0.391243 0.266884 0.558086 0.056 Uiso 1 1 calc R U . . .
C13 C 0.26774(9) 0.39574(10) 0.29830(14) 0.0496(8) Uani 1 1 d . . . . .
C5 C 0.18003(9) 0.36119(10) 0.24791(15) 0.0512(8) Uani 1 1 d . . . . .
C19 C 0.36374(10) 0.31314(9) 0.47627(15) 0.0526(8) Uani 1 1 d . . . . .
H19 H 0.333562 0.295399 0.455359 0.063 Uiso 1 1 calc R U . . .
C7 C 0.13380(9) 0.31626(9) 0.30886(15) 0.0487(7) Uani 1 1 d . . . . .
H7 H 0.128779 0.308598 0.351512 0.058 Uiso 1 1 calc R U . . .
C3 C 0.11086(10) 0.30788(10) 0.18559(16) 0.0540(8) Uani 1 1 d . . . . .
H3 H 0.089961 0.294106 0.142619 0.065 Uiso 1 1 calc R U . . .
C16 C 0.41912(9) 0.37817(10) 0.47706(15) 0.0557(8) Uani 1 1 d . . . . .
H16 H 0.427922 0.406840 0.456436 0.067 Uiso 1 1 calc R U . . .
C11 C 0.29459(9) 0.47046(10) 0.25129(15) 0.0500(8) Uani 1 1 d . . . . .
C6 C 0.17224(9) 0.34897(11) 0.30891(16) 0.0571(8) Uani 1 1 d . . . . .
H6 H 0.193166 0.362824 0.351802 0.069 Uiso 1 1 calc R U . . .
C25 C 0.36535(9) 0.52670(10) 0.31791(16) 0.0552(8) Uani 1 1 d . . . . .
H25 H 0.364276 0.513352 0.360587 0.066 Uiso 1 1 calc R U . . .
C8 C 0.21938(9) 0.39645(11) 0.24787(15) 0.0538(8) Uani 1 1 d . . . . .
C4 C 0.14882(9) 0.34061(11) 0.18601(16) 0.0597(9) Uani 1 1 d . . . . .
H4 H 0.153363 0.348936 0.143250 0.072 Uiso 1 1 calc R U . . .
C10 C 0.24769(9) 0.46965(11) 0.20037(16) 0.0672(10) Uani 1 1 d . . . . .
H10 H 0.239570 0.494608 0.165128 0.081 Uiso 1 1 calc R U . . .
C9 C 0.21243(10) 0.43423(11) 0.19872(16) 0.0661(10) Uani 1 1 d . . . . .
H9 H 0.181406 0.435742 0.161654 0.079 Uiso 1 1 calc R U . . .
O6 O 0.25692(10) 0.26921(11) 0.37327(19) 0.1370(15) Uani 1 1 d . U . . .
N5 N 0.20599(15) 0.20852(17) 0.3100(4) 0.160(2) Uani 1 1 d . U . . .
C31 C 0.1890(2) 0.1911(2) 0.3661(4) 0.175(3) Uani 1 1 d . U . . .
H31A H 0.210457 0.204872 0.410775 0.263 Uiso 1 1 calc R U . . .
H31B H 0.190374 0.154546 0.368203 0.263 Uiso 1 1 calc R U . . .
H31C H 0.154694 0.202108 0.356945 0.263 Uiso 1 1 calc R U . . .
C30 C 0.23604(17) 0.2445(2) 0.3183(4) 0.171(2) Uani 1 1 d . U . . .
H30 H 0.243835 0.254114 0.278377 0.205 Uiso 1 1 calc R U . . .
C32 C 0.1827(3) 0.1833(2) 0.2349(5) 0.218(4) Uani 1 1 d . U . . .
H32A H 0.190578 0.147560 0.238421 0.327 Uiso 1 1 calc R U . . .
H32B H 0.196651 0.199004 0.202252 0.327 Uiso 1 1 calc R U . . .
H32C H 0.146548 0.187696 0.217837 0.327 Uiso 1 1 calc R U . . .
C29 C 0.4853(5) 0.5347(6) 0.5554(9) 0.126(5) Uani 0.513(8) 1 d . . P A 1
H29 H 0.519510 0.531891 0.582695 0.151 Uiso 0.513(8) 1 calc R U P A 1
O5 O 0.4764(3) 0.5587(4) 0.4996(5) 0.104(3) Uani 0.513(8) 1 d . . P A 1
N4 N 0.4559(4) 0.5137(5) 0.5813(6) 0.095(4) Uani 0.513(8) 1 d . . P A 1
C28 C 0.4689(6) 0.4838(6) 0.6408(10) 0.096(4) Uani 0.513(8) 1 d . . P A 1
H28A H 0.501583 0.468810 0.648543 0.145 Uiso 0.513(8) 1 calc R U P A 1
H28B H 0.444114 0.457280 0.634318 0.145 Uiso 0.513(8) 1 calc R U P A 1
H28C H 0.470148 0.504142 0.681288 0.145 Uiso 0.513(8) 1 calc R U P A 1
C27 C 0.3997(4) 0.5119(3) 0.5379(5) 0.118(4) Uani 0.513(8) 1 d . . P A 1
H27A H 0.391796 0.538158 0.502253 0.177 Uiso 0.513(8) 1 calc R U P A 1
H27B H 0.380348 0.517148 0.568746 0.177 Uiso 0.513(8) 1 calc R U P A 1
H27C H 0.391440 0.479273 0.515110 0.177 Uiso 0.513(8) 1 calc R U P A 1
O5A O 0.5394(8) 0.4266(8) 0.4938(12) 0.247(9) Uani 0.487(8) 1 d . U P A 2
C29A C 0.5453(11) 0.4672(10) 0.4686(15) 0.218(8) Uani 0.487(8) 1 d . U P A 2
H29A H 0.564079 0.492105 0.499721 0.261 Uiso 0.487(8) 1 calc R U P A 2
N4A N 0.5266(13) 0.4788(12) 0.3981(16) 0.220(7) Uani 0.487(8) 1 d . U P A 2
C28A C 0.5349(12) 0.5198(12) 0.3610(19) 0.239(10) Uani 0.487(8) 1 d . U P A 2
H28D H 0.503702 0.529152 0.324419 0.359 Uiso 0.487(8) 1 calc R U P A 2
H28E H 0.559653 0.510988 0.339538 0.359 Uiso 0.487(8) 1 calc R U P A 2
H28F H 0.547089 0.547945 0.392958 0.359 Uiso 0.487(8) 1 calc R U P A 2
C27A C 0.4801(7) 0.4468(5) 0.3557(10) 0.209(7) Uani 0.487(8) 1 d . U P A 2
H27D H 0.486503 0.411578 0.368694 0.314 Uiso 0.487(8) 1 calc R U P A 2
H27E H 0.473892 0.450636 0.305583 0.314 Uiso 0.487(8) 1 calc R U P A 2
H27F H 0.451012 0.458153 0.366461 0.314 Uiso 0.487(8) 1 calc R U P A 2

loop_
_atom_site_aniso_label
_atom_site_aniso_U_11
_atom_site_aniso_U_22
_atom_site_aniso_U_33
_atom_site_aniso_U_23
_atom_site_aniso_U_13
_atom_site_aniso_U_12
Zn1 0.01750(12) 0.02470(14) 0.03515(17) -0.00081(12) 0.00447(10) -0.00044(10)
O2 0.0285(8) 0.0374(10) 0.0521(13) 0.0033(9) 0.0091(8) -0.0105(7)
O3 0.0329(8) 0.0458(10) 0.0466(12) 0.0029(9) 0.0044(8) -0.0169(8)
O4 0.0373(9) 0.0397(10) 0.0483(12) 0.0070(9) 0.0087(8) -0.0150(8)
O1 0.0303(8) 0.0447(10) 0.0513(12) -0.0028(9) 0.0090(8) -0.0125(8)
N3 0.0288(9) 0.0330(11) 0.0356(13) 0.0001(9) 0.0061(9) -0.0039(8)
N2 0.0359(11) 0.0513(14) 0.0514(15) 0.0209(11) -0.0049(10) -0.0207(10)
N1 0.0323(10) 0.0534(14) 0.0503(15) 0.0196(11) -0.0042(10) -0.0154(10)
C26 0.0225(11) 0.0279(12) 0.0485(17) 0.0016(11) 0.0077(11) -0.0002(9)
C23 0.0205(10) 0.0286(12) 0.0464(16) 0.0061(11) 0.0007(10) -0.0057(9)
C1 0.0229(11) 0.0259(12) 0.0499(18) 0.0018(11) 0.0060(11) -0.0021(9)
C2 0.0269(11) 0.0374(14) 0.0470(17) 0.0073(12) 0.0029(11) -0.0092(10)
C22 0.0345(12) 0.0379(14) 0.0435(17) 0.0097(12) 0.0088(11) -0.0061(11)
C20 0.0286(11) 0.0455(15) 0.0477(17) 0.0192(13) -0.0048(11) -0.0168(11)
C17 0.0278(12) 0.0597(18) 0.0474(18) 0.0116(14) -0.0004(11) -0.0155(12)
C15 0.0337(12) 0.0457(15) 0.0400(16) 0.0081(12) -0.0010(11) -0.0123(11)
C14 0.0363(13) 0.0511(16) 0.0425(17) 0.0112(13) -0.0048(12) -0.0165(12)
C21 0.0362(13) 0.0442(15) 0.0458(18) 0.0094(13) -0.0056(12) -0.0172(12)
C24 0.0334(12) 0.0495(16) 0.0441(17) 0.0070(13) 0.0018(12) -0.0165(11)
C12 0.0337(12) 0.0514(17) 0.0503(18) 0.0174(13) -0.0050(12) -0.0179(12)
C18 0.0407(14) 0.0377(15) 0.0496(18) 0.0077(12) 0.0002(12) -0.0135(11)
C13 0.0362(13) 0.0506(16) 0.0460(18) 0.0172(13) -0.0068(12) -0.0188(12)
C5 0.0366(13) 0.0524(17) 0.0496(19) 0.0200(14) -0.0048(12) -0.0191(12)
C19 0.0421(14) 0.0469(16) 0.0509(18) 0.0146(13) -0.0071(13) -0.0168(12)
C7 0.0425(14) 0.0503(17) 0.0444(18) 0.0054(13) 0.0035(12) -0.0208(12)
C3 0.0425(14) 0.0638(19) 0.0460(18) 0.0048(15) 0.0026(13) -0.0222(14)
C16 0.0400(14) 0.0578(18) 0.054(2) 0.0217(15) -0.0030(13) -0.0197(13)
C11 0.0339(13) 0.0556(17) 0.0471(18) 0.0152(14) -0.0037(12) -0.0202(12)
C6 0.0416(14) 0.0629(19) 0.050(2) 0.0065(15) -0.0064(13) -0.0269(14)
C25 0.0412(14) 0.0599(18) 0.0529(19) 0.0222(15) 0.0012(13) -0.0222(13)
C8 0.0335(13) 0.0618(18) 0.0511(19) 0.0191(14) -0.0051(12) -0.0228(13)
C4 0.0416(15) 0.076(2) 0.0468(19) 0.0157(15) -0.0035(13) -0.0319(15)
C10 0.0410(15) 0.078(2) 0.062(2) 0.0402(17) -0.0100(14) -0.0257(15)
C9 0.0424(15) 0.068(2) 0.059(2) 0.0334(16) -0.0196(14) -0.0252(14)
O6 0.0752(18) 0.089(2) 0.186(4) 0.055(2) -0.0340(19) -0.0400(16)
N5 0.082(3) 0.106(3) 0.277(6) -0.025(4) 0.041(3) -0.022(2)
C31 0.124(5) 0.160(6) 0.270(9) 0.011(5) 0.104(5) -0.019(4)
C30 0.072(3) 0.109(4) 0.293(7) -0.023(4) 0.011(4) -0.023(3)
C32 0.152(5) 0.135(5) 0.334(10) -0.052(6) 0.039(6) -0.055(4)
C29 0.104(8) 0.136(10) 0.145(13) 0.062(9) 0.052(8) 0.002(8)
O5 0.091(4) 0.134(7) 0.083(5) 0.043(5) 0.022(4) -0.046(5)
N4 0.128(9) 0.096(6) 0.086(6) 0.051(5) 0.071(6) 0.036(6)
C28 0.091(7) 0.075(7) 0.141(10) 0.036(7) 0.063(7) 0.017(6)
C27 0.131(9) 0.105(7) 0.106(8) 0.019(6) 0.025(7) -0.006(6)
O5A 0.294(15) 0.227(15) 0.243(16) 0.043(12) 0.120(12) 0.016(13)
C29A 0.238(14) 0.191(13) 0.264(16) 0.061(13) 0.139(13) 0.032(12)
N4A 0.229(14) 0.187(12) 0.276(16) 0.083(13) 0.130(13) 0.034(11)
C28A 0.212(18) 0.209(18) 0.34(2) 0.133(17) 0.143(17) -0.010(14)
C27A 0.214(15) 0.173(12) 0.253(17) 0.086(12) 0.094(13) -0.005(11)

loop_
_atom_type_symbol
_atom_type_description
_atom_type_scat_dispersion_real
_atom_type_scat_dispersion_imag
_atom_type_scat_source
C C 0.0033 0.0016 'International Tables Vol C Tables 4.2.6.8 and 6.1.1.4'
H H 0.0000 0.0000 'International Tables Vol C Tables 4.2.6.8 and 6.1.1.4'
N N 0.0061 0.0033 'International Tables Vol C Tables 4.2.6.8 and 6.1.1.4'
O O 0.0106 0.0060 'International Tables Vol C Tables 4.2.6.8 and 6.1.1.4'
Zn Zn 0.2839 1.4301 'International Tables Vol C Tables 4.2.6.8 and 6.1.1.4'

loop_
_geom_angle_atom_site_label_1
_geom_angle_atom_site_label_2
_geom_angle_atom_site_label_3
_geom_angle
_geom_angle_site_symmetry_1
_geom_angle_site_symmetry_3
_geom_angle_publ_flag
O2 Zn1 Zn1 77.92(5) 2 2 ?
O2 Zn1 O4 87.75(7) 2 3_445 ?
O3 Zn1 Zn1 84.70(5) 4_545 2 ?
O3 Zn1 O2 162.59(7) 4_545 2 ?
O3 Zn1 O4 88.63(7) 4_545 3_445 ?
O3 Zn1 N3 96.98(7) 4_545 8_455 ?
O4 Zn1 Zn1 74.63(5) 3_445 2 ?
O1 Zn1 Zn1 81.13(5) . 2 ?
O1 Zn1 O2 88.35(7) . 2 ?
O1 Zn1 O3 87.98(7) . 4_545 ?
O1 Zn1 O4 155.72(8) . 3_445 ?
O1 Zn1 N3 112.71(8) . 8_455 ?
N3 Zn1 Zn1 166.07(6) 8_455 2 ?
N3 Zn1 O2 100.14(7) 8_455 2 ?
N3 Zn1 O4 91.56(7) 8_455 3_445 ?
C1 O2 Zn1 129.13(15) . 2 ?
C26 O3 Zn1 121.21(16) . 4 ?
C26 O4 Zn1 133.80(15) . 3 ?
C1 O1 Zn1 125.94(17) . . ?
C17 N3 Zn1 118.64(16) . 8_556 ?
C17 N3 C18 116.9(2) . . ?
C18 N3 Zn1 121.70(18) . 8_556 ?
C14 N2 H2 126.9 . . ?
C14 N2 C13 106.2(2) . . ?
C13 N2 H2 126.9 . . ?
C14 N1 C12 103.70(19) . . ?
O3 C26 O4 125.5(2) . . ?
O3 C26 C23 117.1(2) . . ?
O4 C26 C23 117.4(2) . . ?
C22 C23 C26 120.3(2) . . ?
C24 C23 C26 120.7(2) . . ?
C24 C23 C22 119.0(2) . . ?
O2 C1 C2 117.3(2) . . ?
O1 C1 O2 125.4(2) . . ?
O1 C1 C2 117.3(2) . . ?
C7 C2 C1 120.9(3) . . ?
C7 C2 C3 118.5(2) . . ?
C3 C2 C1 120.6(2) . . ?
C23 C22 H22 119.6 . . ?
C21 C22 C23 120.7(2) . . ?
C21 C22 H22 119.6 . . ?
C21 C20 C11 120.9(2) . . ?
C21 C20 C25 118.0(2) . . ?
C25 C20 C11 121.1(2) . . ?
N3 C17 H17 118.5 . . ?
N3 C17 C16 123.0(2) . . ?
C16 C17 H17 118.5 . . ?
C19 C15 C14 123.5(2) . . ?
C19 C15 C16 117.3(2) . . ?
C16 C15 C14 119.2(2) . . ?
N2 C14 C15 123.8(2) . . ?
N1 C14 N2 113.9(2) . . ?
N1 C14 C15 122.2(2) . . ?
C22 C21 C20 121.2(2) . . ?
C22 C21 H21 119.4 . . ?
C20 C21 H21 119.4 . . ?
C23 C24 H24 119.5 . . ?
C23 C24 C25 121.0(2) . . ?
C25 C24 H24 119.5 . . ?
N1 C12 C13 111.0(2) . . ?
N1 C12 C11 127.8(2) . . ?
C13 C12 C11 121.3(2) . . ?
N3 C18 H18 118.2 . . ?
N3 C18 C19 123.7(2) . . ?
C19 C18 H18 118.2 . . ?
N2 C13 C8 131.1(2) . . ?
C12 C13 N2 105.2(2) . . ?
C12 C13 C8 123.7(2) . . ?
C6 C5 C8 121.0(2) . . ?
C6 C5 C4 118.3(2) . . ?
C4 C5 C8 120.7(3) . . ?
C15 C19 C18 119.0(2) . . ?
C15 C19 H19 120.5 . . ?
C18 C19 H19 120.5 . . ?
C2 C7 H7 119.8 . . ?
C2 C7 C6 120.4(3) . . ?
C6 C7 H7 119.8 . . ?
C2 C3 H3 119.6 . . ?
C2 C3 C4 120.7(3) . . ?
C4 C3 H3 119.6 . . ?
C17 C16 C15 120.0(2) . . ?
C17 C16 H16 120.0 . . ?
C15 C16 H16 120.0 . . ?
C12 C11 C20 122.8(2) . . ?
C10 C11 C20 122.6(2) . . ?
C10 C11 C12 114.6(2) . . ?
C5 C6 C7 121.1(3) . . ?
C5 C6 H6 119.5 . . ?
C7 C6 H6 119.5 . . ?
C20 C25 H25 119.9 . . ?
C24 C25 C20 120.1(3) . . ?
C24 C25 H25 119.9 . . ?
C13 C8 C5 123.4(2) . . ?
C9 C8 C13 113.4(2) . . ?
C9 C8 C5 123.2(2) . . ?
C5 C4 C3 121.0(3) . . ?
C5 C4 H4 119.5 . . ?
C3 C4 H4 119.5 . . ?
C11 C10 H10 118.6 . . ?
C9 C10 C11 122.9(2) . . ?
C9 C10 H10 118.6 . . ?
C8 C9 H9 117.9 . . ?
C10 C9 C8 124.1(2) . . ?
C10 C9 H9 117.9 . . ?
C31 N5 C32 118.1(5) . . ?
C30 N5 C31 122.1(7) . . ?
C30 N5 C32 119.7(7) . . ?
N5 C31 H31A 109.5 . . ?
N5 C31 H31B 109.5 . . ?
N5 C31 H31C 109.5 . . ?
H31A C31 H31B 109.5 . . ?
H31A C31 H31C 109.5 . . ?
H31B C31 H31C 109.5 . . ?
O6 C30 N5 127.9(7) . . ?
O6 C30 H30 116.0 . . ?
N5 C30 H30 116.0 . . ?
N5 C32 H32A 109.5 . . ?
N5 C32 H32B 109.5 . . ?
N5 C32 H32C 109.5 . . ?
H32A C32 H32B 109.5 . . ?
H32A C32 H32C 109.5 . . ?
H32B C32 H32C 109.5 . . ?
O5 C29 H29 114.9 . . ?
O5 C29 N4 130.3(14) . . ?
N4 C29 H29 114.9 . . ?
C29 N4 C28 126.8(14) . . ?
C29 N4 C27 118.9(12) . . ?
C28 N4 C27 113.4(12) . . ?
N4 C28 H28A 109.5 . . ?
N4 C28 H28B 109.5 . . ?
N4 C28 H28C 109.5 . . ?
H28A C28 H28B 109.5 . . ?
H28A C28 H28C 109.5 . . ?
H28B C28 H28C 109.5 . . ?
N4 C27 H27A 109.5 . . ?
N4 C27 H27B 109.5 . . ?
N4 C27 H27C 109.5 . . ?
H27A C27 H27B 109.5 . . ?
H27A C27 H27C 109.5 . . ?
H27B C27 H27C 109.5 . . ?
O5A C29A H29A 117.7 . . ?
O5A C29A N4A 125(4) . . ?
N4A C29A H29A 117.7 . . ?
C29A N4A C28A 131(4) . . ?
C29A N4A C27A 114(3) . . ?
C28A N4A C27A 114(3) . . ?
N4A C28A H28D 109.5 . . ?
N4A C28A H28E 109.5 . . ?
N4A C28A H28F 109.5 . . ?
H28D C28A H28E 109.5 . . ?
H28D C28A H28F 109.5 . . ?
H28E C28A H28F 109.5 . . ?
N4A C27A H27D 109.5 . . ?
N4A C27A H27E 109.5 . . ?
N4A C27A H27F 109.5 . . ?
H27D C27A H27E 109.5 . . ?
H27D C27A H27F 109.5 . . ?
H27E C27A H27F 109.5 . . ?

loop_
_geom_bond_atom_site_label_1
_geom_bond_atom_site_label_2
_geom_bond_distance
_geom_bond_site_symmetry_2
_geom_bond_publ_flag
Zn1 Zn1 2.9716(6) 2 ?
Zn1 O2 2.0464(16) 2 ?
Zn1 O3 2.0378(15) 4_545 ?
Zn1 O4 2.0496(16) 3_445 ?
Zn1 O1 2.0300(15) . ?
Zn1 N3 2.043(2) 8_455 ?
O2 C1 1.260(3) . ?
O3 C26 1.257(3) . ?
O4 C26 1.264(3) . ?
O1 C1 1.256(3) . ?
N3 C17 1.330(3) . ?
N3 C18 1.331(3) . ?
N2 H2 0.8800 . ?
N2 C14 1.352(3) . ?
N2 C13 1.385(3) . ?
N1 C14 1.320(3) . ?
N1 C12 1.381(3) . ?
C26 C23 1.504(3) . ?
C23 C22 1.390(3) . ?
C23 C24 1.381(3) . ?
C1 C2 1.485(3) . ?
C2 C7 1.382(4) . ?
C2 C3 1.386(4) . ?
C22 H22 0.9500 . ?
C22 C21 1.376(3) . ?
C20 C21 1.394(4) . ?
C20 C11 1.478(3) . ?
C20 C25 1.414(4) . ?
C17 H17 0.9500 . ?
C17 C16 1.368(3) . ?
C15 C14 1.481(3) . ?
C15 C19 1.373(3) . ?
C15 C16 1.382(3) . ?
C21 H21 0.9500 . ?
C24 H24 0.9500 . ?
C24 C25 1.386(3) . ?
C12 C13 1.383(3) . ?
C12 C11 1.432(3) . ?
C18 H18 0.9500 . ?
C18 C19 1.378(4) . ?
C13 C8 1.415(3) . ?
C5 C6 1.374(4) . ?
C5 C8 1.470(3) . ?
C5 C4 1.387(4) . ?
C19 H19 0.9500 . ?
C7 H7 0.9500 . ?
C7 C6 1.407(3) . ?
C3 H3 0.9500 . ?
C3 C4 1.394(3) . ?
C16 H16 0.9500 . ?
C11 C10 1.388(3) . ?
C6 H6 0.9500 . ?
C25 H25 0.9500 . ?
C8 C9 1.390(4) . ?
C4 H4 0.9500 . ?
C10 H10 0.9500 . ?
C10 C9 1.378(3) . ?
C9 H9 0.9500 . ?
O6 C30 1.261(7) . ?
N5 C31 1.464(8) . ?
N5 C30 1.265(6) . ?
N5 C32 1.595(9) . ?
C31 H31A 0.9800 . ?
C31 H31B 0.9800 . ?
C31 H31C 0.9800 . ?
C30 H30 0.9500 . ?
C32 H32A 0.9800 . ?
C32 H32B 0.9800 . ?
C32 H32C 0.9800 . ?
C29 H29 0.9500 . ?
C29 O5 1.253(17) . ?
C29 N4 1.27(2) . ?
N4 C28 1.39(2) . ?
N4 C27 1.549(15) . ?
C28 H28A 0.9800 . ?
C28 H28B 0.9800 . ?
C28 H28C 0.9800 . ?
C27 H27A 0.9800 . ?
C27 H27B 0.9800 . ?
C27 H27C 0.9800 . ?
O5A C29A 1.24(3) . ?
C29A H29A 0.9500 . ?
C29A N4A 1.39(4) . ?
N4A C28A 1.40(4) . ?
N4A C27A 1.57(3) . ?
C28A H28D 0.9800 . ?
C28A H28E 0.9800 . ?
C28A H28F 0.9800 . ?
C27A H27D 0.9800 . ?
C27A H27E 0.9800 . ?
C27A H27F 0.9800 . ?

loop_
_geom_torsion_atom_site_label_1
_geom_torsion_atom_site_label_2
_geom_torsion_atom_site_label_3
_geom_torsion_atom_site_label_4
_geom_torsion
_geom_torsion_site_symmetry_1
_geom_torsion_site_symmetry_2
_geom_torsion_site_symmetry_3
_geom_torsion_site_symmetry_4
_geom_torsion_publ_flag
Zn1 O2 C1 O1 6.8(3) 2 . . . ?
Zn1 O2 C1 C2 -170.59(14) 2 . . . ?
Zn1 O3 C26 O4 0.4(3) 4 . . . ?
Zn1 O3 C26 C23 -179.32(14) 4 . . . ?
Zn1 O4 C26 O3 3.5(4) 3 . . . ?
Zn1 O4 C26 C23 -176.79(14) 3 . . . ?
Zn1 O1 C1 O2 0.6(3) . . . . ?
Zn1 O1 C1 C2 178.02(14) . . . . ?
Zn1 N3 C17 C16 -158.9(2) 8_556 . . . ?
Zn1 N3 C18 C19 158.7(2) 8_556 . . . ?
O2 C1 C2 C7 -4.2(3) . . . . ?
O2 C1 C2 C3 175.1(2) . . . . ?
O3 C26 C23 C22 -179.4(2) . . . . ?
O3 C26 C23 C24 0.2(3) . . . . ?
O4 C26 C23 C22 0.9(3) . . . . ?
O4 C26 C23 C24 -179.5(2) . . . . ?
O1 C1 C2 C7 178.1(2) . . . . ?
O1 C1 C2 C3 -2.6(3) . . . . ?
N3 C17 C16 C15 0.2(5) . . . . ?
N3 C18 C19 C15 -1.1(5) . . . . ?
N2 C13 C8 C5 4.9(6) . . . . ?
N2 C13 C8 C9 -176.0(3) . . . . ?
N1 C12 C13 N2 -0.8(4) . . . . ?
N1 C12 C13 C8 -179.8(3) . . . . ?
N1 C12 C11 C20 -1.6(5) . . . . ?
N1 C12 C11 C10 177.4(3) . . . . ?
C26 C23 C22 C21 -179.2(2) . . . . ?
C26 C23 C24 C25 179.5(2) . . . . ?
C23 C22 C21 C20 -1.2(4) . . . . ?
C23 C24 C25 C20 0.6(4) . . . . ?
C1 C2 C7 C6 178.0(2) . . . . ?
C1 C2 C3 C4 -178.5(2) . . . . ?
C2 C7 C6 C5 0.8(4) . . . . ?
C2 C3 C4 C5 0.2(5) . . . . ?
C22 C23 C24 C25 -0.9(4) . . . . ?
C20 C11 C10 C9 -178.8(3) . . . . ?
C17 N3 C18 C19 -2.1(4) . . . . ?
C14 N2 C13 C12 -0.1(3) . . . . ?
C14 N2 C13 C8 178.8(3) . . . . ?
C14 N1 C12 C13 1.4(4) . . . . ?
C14 N1 C12 C11 -178.9(3) . . . . ?
C14 C15 C19 C18 -175.5(3) . . . . ?
C14 C15 C16 C17 175.9(3) . . . . ?
C21 C20 C11 C12 146.0(3) . . . . ?
C21 C20 C11 C10 -33.0(5) . . . . ?
C21 C20 C25 C24 -0.6(4) . . . . ?
C24 C23 C22 C21 1.2(4) . . . . ?
C12 N1 C14 N2 -1.5(4) . . . . ?
C12 N1 C14 C15 -178.0(3) . . . . ?
C12 C13 C8 C5 -176.4(3) . . . . ?
C12 C13 C8 C9 2.7(5) . . . . ?
C12 C11 C10 C9 2.1(5) . . . . ?
C18 N3 C17 C16 2.5(4) . . . . ?
C13 N2 C14 N1 1.0(4) . . . . ?
C13 N2 C14 C15 177.5(3) . . . . ?
C13 C12 C11 C20 178.0(3) . . . . ?
C13 C12 C11 C10 -2.9(5) . . . . ?
C13 C8 C9 C10 -3.6(5) . . . . ?
C5 C8 C9 C10 175.5(3) . . . . ?
C19 C15 C14 N2 4.6(5) . . . . ?
C19 C15 C14 N1 -179.2(3) . . . . ?
C19 C15 C16 C17 -3.4(5) . . . . ?
C7 C2 C3 C4 0.8(4) . . . . ?
C3 C2 C7 C6 -1.3(4) . . . . ?
C16 C15 C14 N2 -174.6(3) . . . . ?
C16 C15 C14 N1 1.5(5) . . . . ?
C16 C15 C19 C18 3.8(5) . . . . ?
C11 C20 C21 C22 179.5(2) . . . . ?
C11 C20 C25 C24 -179.2(2) . . . . ?
C11 C12 C13 N2 179.5(3) . . . . ?
C11 C12 C13 C8 0.5(5) . . . . ?
C11 C10 C9 C8 1.3(6) . . . . ?
C6 C5 C8 C13 43.1(5) . . . . ?
C6 C5 C8 C9 -135.9(3) . . . . ?
C6 C5 C4 C3 -0.8(5) . . . . ?
C25 C20 C21 C22 0.9(4) . . . . ?
C25 C20 C11 C12 -35.4(4) . . . . ?
C25 C20 C11 C10 145.6(3) . . . . ?
C8 C5 C6 C7 178.3(3) . . . . ?
C8 C5 C4 C3 -178.8(3) . . . . ?
C4 C5 C6 C7 0.3(5) . . . . ?
C4 C5 C8 C13 -138.9(3) . . . . ?
C4 C5 C8 C9 42.1(5) . . . . ?
C31 N5 C30 O6 2.6(9) . . . . ?
C32 N5 C30 O6 178.4(5) . . . . ?
O5 C29 N4 C28 173.7(16) . . . . ?
O5 C29 N4 C27 6(3) . . . . ?
O5A C29A N4A C28A -171(3) . . . . ?
O5A C29A N4A C27A 24(4) . . . . ?

loop_
_smtbx_masks_void_nr
_smtbx_masks_void_average_x
_smtbx_masks_void_average_y
_smtbx_masks_void_average_z
_smtbx_masks_void_volume
_smtbx_masks_void_count_electrons
_smtbx_masks_void_content
1 -0.432 -0.554 -0.200 9785.2 1162.6 ?
